data_9012739
loop_
_publ_author_name
'Bystrom, A.'
'Hok, B.'
'Mason, B.'

_publ_section_title
;
 The crystal structure of zinc metantimonate and similar compounds
;
_journal_name_full 'Arkiv for Kemi, Mineralogi och Geologi,'
_journal_page_first 1
_journal_page_last 8
_journal_volume 15B4
_journal_year 1942
_chemical_compound_source Synthetic
_chemical_formula_sum 'O6 Sb2 Zn'
_chemical_name_mineral Ordonezite
_space_group_IT_number 136
_symmetry_space_group_name_Hall '-P 4n 2n'
_symmetry_space_group_name_H-M 'P 42/m n m'
_cell_angle_alpha 90
_cell_angle_beta 90
_cell_angle_gamma 90
_cell_length_a 4.66
_cell_length_b 4.66
_cell_length_c 9.24
_cell_formula_units_Z 2
_cell_volume 200.652
_database_code_amcsd 0012040
_exptl_crystal_density_diffrn 6.701
_cod_original_formula_sum 'Zn Sb2 O6'
_cod_database_code 9012739

loop_
_space_group_symop_operation_xyz
x,y,z
-y,-x,z
y,x,-z
1/2+y,1/2-x,1/2-z
1/2-y,1/2+x,1/2+z
1/2+x,1/2-y,1/2+z
1/2-x,1/2+y,1/2-z
x,y,-z
-x,-y,z
y,x,z
-y,-x,-z
1/2-y,1/2+x,1/2-z
1/2+y,1/2-x,1/2+z
1/2-x,1/2+y,1/2+z
1/2+x,1/2-y,1/2-z
-x,-y,-z

loop_
_atom_site_label
_atom_site_fract_x
_atom_site_fract_y
_atom_site_fract_z
Zn 0.00000 0.00000 0.00000
Sb 0.00000 0.00000 0.33000
O1 0.30600 0.30600 0.00000
O2 0.30300 0.30300 0.32800

loop_
_cod_related_entry_id
_cod_related_entry_database
_cod_related_entry_code
1 AMCSD 0012040
